data_7021374
loop_
_publ_author_name
'Kireenko, Marina M.'
'Zaitsev, Kirill V.'
'Oprunenko, Yuri F.'
'Churakov, Andrei V.'
'Tafeenko, Viktor A.'
'Karlov, Sergey S.'
'Zaitseva, Galina S.'

_publ_section_title
;
 Palladium complexes with stabilized germylene and stannylene ligands.
;
_journal_issue 22
_journal_name_full 'Dalton transactions (Cambridge, England : 2003)'
_journal_page_first 7901
_journal_page_last 7912
_journal_paper_doi 10.1039/c3dt32867h
_journal_volume 42
_journal_year 2013
_chemical_formula_moiety 'C17 H11 Cl2 F10 N3 Sn'
_chemical_formula_sum 'C17 H11 Cl2 F10 N3 Sn'
_chemical_formula_weight 636.88
_space_group_IT_number 14
_symmetry_cell_setting monoclinic
_symmetry_space_group_name_Hall '-P 2yn'
_symmetry_space_group_name_H-M 'P 1 21/n 1'
_atom_sites_solution_hydrogens geom
_atom_sites_solution_primary direct
_atom_sites_solution_secondary difmap
_audit_creation_method SHELXL-97
_cell_angle_alpha 90.00
_cell_angle_beta 111.740(3)
_cell_angle_gamma 90.00
_cell_formula_units_Z 4
_cell_length_a 12.0827(5)
_cell_length_b 11.7253(4)
_cell_length_c 16.1419(6)
_cell_measurement_reflns_used 5342
_cell_measurement_temperature 296(2)
_cell_measurement_theta_max 68
_cell_measurement_theta_min 7.90
_cell_volume 2124.22(15)
_computing_cell_refinement 'STOE X-AREA'
_computing_data_collection 'STOE X-AREA'
_computing_data_reduction 'STOE X-RED'
_computing_molecular_graphics 'DIAMOND (Brandenburg, 2000)'
_computing_publication_material 'SHELXTL (Sheldrick, 2008)'
_computing_structure_refinement 'SHELXL-97 (Sheldrick, 2008)'
_computing_structure_solution 'SHELXS-97 (Sheldrick, 2008)'
_diffrn_ambient_temperature 296
_diffrn_detector Pilatus100K
_diffrn_detector_area_resol_mean 5.81
_diffrn_measured_fraction_theta_full 0.992
_diffrn_measured_fraction_theta_max 0.992
_diffrn_measurement_device_type Stoe
_diffrn_measurement_method 'rotation method'
_diffrn_radiation_collimation 'focusing mirrors'
_diffrn_radiation_monochromator none
_diffrn_radiation_polarisn_norm 0
_diffrn_radiation_type 'Cu K\a'
_diffrn_radiation_wavelength 1.54186
_diffrn_reflns_av_R_equivalents 0.0714
_diffrn_reflns_av_sigmaI/netI 0.0514
_diffrn_reflns_limit_h_max 14
_diffrn_reflns_limit_h_min -8
_diffrn_reflns_limit_k_max 13
_diffrn_reflns_limit_k_min -13
_diffrn_reflns_limit_l_max 19
_diffrn_reflns_limit_l_min -19
_diffrn_reflns_number 5347
_diffrn_reflns_theta_full 68.00
_diffrn_reflns_theta_max 68.00
_diffrn_reflns_theta_min 3.95
_diffrn_source 'Cu GeniX 3D'
_diffrn_source_current 0.600
_diffrn_source_power 0.030
_diffrn_source_voltage 50
_diffrn_standards_decay_% 0
_exptl_absorpt_coefficient_mu 12.826
_exptl_absorpt_correction_T_max 0.3082
_exptl_absorpt_correction_T_min 0.2061
_exptl_absorpt_correction_type refdelf
_exptl_absorpt_process_details
;
(See: Walker, N. & Stuart, D. (1983) Acta Cryst. A39, 158-166)
;
_exptl_crystal_colour COLORLESS
_exptl_crystal_density_diffrn 1.991
_exptl_crystal_density_method 'not measured'
_exptl_crystal_description PRISM
_exptl_crystal_F_000 1232
_exptl_crystal_size_max .18
_exptl_crystal_size_mid .12
_exptl_crystal_size_min .12
_refine_diff_density_max 1.067
_refine_diff_density_min -0.738
_refine_diff_density_rms 0.140
_refine_ls_extinction_coef 0.00049(14)
_refine_ls_extinction_expression Fc^*^=kFc[1+0.001xFc^2^\l^3^/sin(2\q)]^-1/4^
_refine_ls_extinction_method SHELXL
_refine_ls_goodness_of_fit_ref 0.982
_refine_ls_hydrogen_treatment constr
_refine_ls_matrix_type full
_refine_ls_number_parameters 276
_refine_ls_number_reflns 3837
_refine_ls_number_restraints 41
_refine_ls_restrained_S_all 0.980
_refine_ls_R_factor_all 0.0651
_refine_ls_R_factor_gt 0.0515
_refine_ls_shift/su_max 0.001
_refine_ls_shift/su_mean 0.000
_refine_ls_structure_factor_coef Fsqd
_refine_ls_weighting_details 'calc w=1/[\s^2^(Fo^2^)+(0.0972P)^2^+0.0000P] where P=(Fo^2^+2Fc^2^)/3'
_refine_ls_weighting_scheme calc
_refine_ls_wR_factor_gt 0.1321
_refine_ls_wR_factor_ref 0.1426
_reflns_number_gt 2873
_reflns_number_total 3837
_reflns_threshold_expression I>2\s(I)
_cod_data_source_file c3dt32867h.txt
_cod_data_source_block ge2_5
_cod_depositor_comments
;
The following automatic conversions were performed:

data name '_iucr_refine_instruction_details' was replaced with
'_iucr_refine_instructions_details' as specified in the replacement
file 'data/replacement-values/replacement_tags.lst'.

Automatic conversion script
Id: cif_correct_tags 9268 2022-04-12 08:56:07Z antanas 
;
_cod_original_cell_volume 2124.22(14)
_cod_original_sg_symbol_H-M 'P 21/n'
_cod_database_code 7021374

loop_
_symmetry_equiv_pos_as_xyz
'x, y, z'
'-x+1/2, y+1/2, -z+1/2'
'-x, -y, -z'
'x-1/2, -y-1/2, z-1/2'

loop_
_atom_site_label
_atom_site_type_symbol
_atom_site_fract_x
_atom_site_fract_y
_atom_site_fract_z
_atom_site_U_iso_or_equiv
_atom_site_adp_type
_atom_site_occupancy
_atom_site_symmetry_multiplicity
_atom_site_calc_flag
_atom_site_refinement_flags
Sn1 Sn 0.53917(3) 0.62675(3) 0.20662(2) 0.04790(19) Uani 1 1 d .
Cl1 Cl 0.52967(19) 0.43381(15) 0.23732(15) 0.0830(5) Uani 1 1 d .
Cl2 Cl 0.40649(13) 0.61656(16) 0.05594(11) 0.0669(4) Uani 1 1 d .
N1 N 0.6727(5) 0.6645(6) 0.3501(3) 0.0620(13) Uani 1 1 d .
N2 N 0.4458(4) 0.7370(5) 0.2493(4) 0.0629(13) Uani 1 1 d .
N3 N 0.6852(4) 0.6714(6) 0.1830(3) 0.0647(14) Uani 1 1 d .
F1 F 0.2727(4) 0.5732(4) 0.2066(3) 0.0785(11) Uani 1 1 d U
F2 F 0.0404(4) 0.6172(5) 0.1167(4) 0.1118(19) Uani 1 1 d U
F3 F -0.0329(4) 0.8326(6) 0.0624(4) 0.1122(19) Uani 1 1 d U
F4 F 0.1302(6) 1.0031(5) 0.0992(4) 0.1139(18) Uani 1 1 d U
F5 F 0.3638(5) 0.9582(4) 0.1881(4) 0.0979(14) Uani 1 1 d U
F6 F 0.8119(4) 0.5326(4) 0.1111(4) 0.1043(16) Uani 1 1 d U
F7 F 0.8214(7) 0.5794(9) -0.0513(6) 0.182(4) Uani 1 1 d U
F8 F 0.6967(7) 0.7572(9) -0.1486(4) 0.184(4) Uani 1 1 d U
F9 F 0.5665(7) 0.8926(8) -0.0817(6) 0.179(4) Uani 1 1 d U
F10 F 0.5648(5) 0.8506(5) 0.0785(5) 0.117(2) Uani 1 1 d U
C1 C 0.7165(11) 0.5682(10) 0.4117(6) 0.123(4) Uani 1 1 d .
H1A H 0.7551 0.5141 0.3868 0.185 Uiso 1 1 calc R
H1B H 0.6508 0.5321 0.4210 0.185 Uiso 1 1 calc R
H1C H 0.7724 0.5954 0.4677 0.185 Uiso 1 1 calc R
C2 C 0.6107(9) 0.7413(11) 0.3910(6) 0.121(4) Uani 1 1 d D
H2A H 0.6684 0.7936 0.4307 0.146 Uiso 1 1 calc R
H2B H 0.5778 0.6962 0.4267 0.146 Uiso 1 1 calc R
C3 C 0.5109(7) 0.8101(9) 0.3238(6) 0.105(4) Uani 1 1 d D
H3A H 0.4578 0.8389 0.3516 0.126 Uiso 1 1 calc R
H3B H 0.5439 0.8745 0.3030 0.126 Uiso 1 1 calc R
C4 C 0.7715(8) 0.7278(11) 0.3366(6) 0.104(3) Uani 1 1 d .
H4A H 0.8425 0.7239 0.3904 0.125 Uiso 1 1 calc R
H4B H 0.7496 0.8074 0.3244 0.125 Uiso 1 1 calc R
C5 C 0.7970(6) 0.6773(9) 0.2600(5) 0.084(3) Uani 1 1 d .
H5A H 0.8539 0.7244 0.2462 0.101 Uiso 1 1 calc R
H5B H 0.8306 0.6015 0.2755 0.101 Uiso 1 1 calc R
C6 C 0.3235(3) 0.7652(4) 0.2012(3) 0.0569(15) Uani 1 1 d G
C7 C 0.2402(4) 0.6776(3) 0.1817(3) 0.0617(15) Uani 1 1 d GU
C8 C 0.1202(3) 0.7009(4) 0.1353(3) 0.0712(17) Uani 1 1 d GU
C9 C 0.0836(3) 0.8118(5) 0.1083(3) 0.0776(18) Uani 1 1 d GU
C10 C 0.1669(4) 0.8993(3) 0.1278(3) 0.081(2) Uani 1 1 d GU
C11 C 0.2869(4) 0.8760(3) 0.1742(3) 0.0701(17) Uani 1 1 d GU
C12 C 0.6894(4) 0.6914(4) 0.0989(2) 0.0569(14) Uani 1 1 d G
C13 C 0.6263(4) 0.7826(4) 0.0482(3) 0.0754(18) Uani 1 1 d GU
C14 C 0.6290(5) 0.8029(5) -0.0358(3) 0.108(2) Uani 1 1 d GU
C15 C 0.6948(6) 0.7320(6) -0.0692(3) 0.119(3) Uani 1 1 d GU
C16 C 0.7579(5) 0.6408(6) -0.0186(4) 0.101(2) Uani 1 1 d GU
C17 C 0.7552(4) 0.6205(4) 0.0655(3) 0.0687(17) Uani 1 1 d GU

loop_
_atom_site_aniso_label
_atom_site_aniso_U_11
_atom_site_aniso_U_22
_atom_site_aniso_U_33
_atom_site_aniso_U_23
_atom_site_aniso_U_13
_atom_site_aniso_U_12
Sn1 0.0472(2) 0.0531(3) 0.0448(3) -0.00079(16) 0.01852(16) -0.00597(16)
Cl1 0.0973(12) 0.0520(8) 0.1000(14) 0.0083(9) 0.0368(11) -0.0032(9)
Cl2 0.0584(7) 0.0894(12) 0.0483(8) -0.0059(8) 0.0145(6) -0.0095(8)
N1 0.061(3) 0.086(4) 0.043(3) 0.002(3) 0.025(2) -0.010(3)
N2 0.060(3) 0.065(3) 0.068(3) -0.015(3) 0.030(2) -0.011(3)
N3 0.049(2) 0.095(4) 0.050(3) 0.005(3) 0.018(2) -0.015(3)
F1 0.073(2) 0.061(2) 0.094(3) 0.002(2) 0.022(2) -0.007(2)
F2 0.060(2) 0.123(4) 0.139(5) -0.010(3) 0.022(2) -0.023(3)
F3 0.076(2) 0.147(5) 0.094(4) -0.010(3) 0.008(2) 0.036(3)
F4 0.142(4) 0.090(3) 0.103(4) 0.026(3) 0.037(3) 0.041(3)
F5 0.118(3) 0.067(3) 0.121(4) 0.004(3) 0.058(3) -0.018(3)
F6 0.076(2) 0.081(3) 0.154(5) -0.014(3) 0.040(3) 0.011(2)
F7 0.144(5) 0.258(8) 0.204(7) -0.158(6) 0.135(5) -0.092(5)
F8 0.200(7) 0.297(11) 0.062(3) -0.009(4) 0.058(4) -0.138(7)
F9 0.151(5) 0.185(7) 0.156(7) 0.116(6) 0.006(5) -0.043(5)
F10 0.094(3) 0.073(3) 0.180(6) 0.008(3) 0.046(4) 0.015(3)
C1 0.151(9) 0.109(8) 0.063(6) 0.017(5) -0.015(6) 0.011(7)
C2 0.117(7) 0.166(11) 0.068(5) -0.038(6) 0.018(5) 0.019(8)
C3 0.067(4) 0.135(9) 0.096(6) -0.067(6) 0.011(4) 0.006(5)
C4 0.089(5) 0.150(9) 0.068(5) -0.035(6) 0.024(4) -0.040(6)
C5 0.054(3) 0.142(8) 0.052(4) -0.001(5) 0.015(3) -0.024(4)
C6 0.054(3) 0.067(4) 0.058(4) 0.004(3) 0.030(3) -0.002(3)
C7 0.054(3) 0.073(4) 0.059(4) -0.008(3) 0.022(3) -0.002(3)
C8 0.058(3) 0.092(4) 0.065(4) -0.004(4) 0.024(3) -0.001(3)
C9 0.065(3) 0.110(5) 0.054(4) -0.008(4) 0.018(3) 0.016(4)
C10 0.091(4) 0.075(4) 0.067(5) -0.004(4) 0.020(4) 0.030(3)
C11 0.081(4) 0.070(4) 0.070(5) -0.008(3) 0.040(3) 0.005(3)
C12 0.054(3) 0.061(4) 0.053(3) 0.001(3) 0.017(2) -0.014(3)
C13 0.067(3) 0.078(4) 0.075(4) 0.013(4) 0.019(3) -0.010(4)
C14 0.101(5) 0.132(7) 0.073(5) 0.042(5) 0.011(4) -0.047(5)
C15 0.117(6) 0.195(8) 0.043(4) -0.014(5) 0.029(4) -0.088(5)
C16 0.085(4) 0.155(7) 0.083(5) -0.054(4) 0.056(4) -0.057(4)
C17 0.059(3) 0.078(4) 0.077(4) -0.020(3) 0.034(3) -0.013(3)

loop_
_atom_type_symbol
_atom_type_description
_atom_type_scat_dispersion_real
_atom_type_scat_dispersion_imag
_atom_type_scat_source
C C 0.0181 0.0091 'International Tables Vol C Tables 4.2.6.8 and 6.1.1.4'
H H 0.0000 0.0000 'International Tables Vol C Tables 4.2.6.8 and 6.1.1.4'
Cl Cl 0.3639 0.7018 'International Tables Vol C Tables 4.2.6.8 and 6.1.1.4'
F F 0.0727 0.0534 'International Tables Vol C Tables 4.2.6.8 and 6.1.1.4'
N N 0.0311 0.0180 'International Tables Vol C Tables 4.2.6.8 and 6.1.1.4'
Sn Sn 0.0259 5.4591 'International Tables Vol C Tables 4.2.6.8 and 6.1.1.4'

loop_
_geom_angle_atom_site_label_1
_geom_angle_atom_site_label_2
_geom_angle_atom_site_label_3
_geom_angle
N2 Sn1 N3 123.0(2)
N2 Sn1 N1 78.8(2)
N3 Sn1 N1 78.77(19)
N2 Sn1 Cl1 118.45(17)
N3 Sn1 Cl1 114.2(2)
N1 Sn1 Cl1 92.50(17)
N2 Sn1 Cl2 97.64(16)
N3 Sn1 Cl2 97.23(15)
N1 Sn1 Cl2 171.65(16)
Cl1 Sn1 Cl2 95.83(7)
C1 N1 C2 106.4(8)
C1 N1 C4 112.1(8)
C2 N1 C4 109.2(8)
C1 N1 Sn1 118.2(6)
C2 N1 Sn1 106.4(4)
C4 N1 Sn1 104.3(4)
C6 N2 C3 116.7(5)
C6 N2 Sn1 124.3(4)
C3 N2 Sn1 117.8(4)
C12 N3 C5 117.7(5)
C12 N3 Sn1 125.4(3)
C5 N3 Sn1 116.8(4)
N1 C1 H1A 109.5
N1 C1 H1B 109.5
H1A C1 H1B 109.5
N1 C1 H1C 109.5
H1A C1 H1C 109.5
H1B C1 H1C 109.5
N1 C2 C3 113.9(7)
N1 C2 H2A 108.8
C3 C2 H2A 108.8
N1 C2 H2B 108.8
C3 C2 H2B 108.8
H2A C2 H2B 107.7
N2 C3 C2 108.8(7)
N2 C3 H3A 109.9
C2 C3 H3A 109.9
N2 C3 H3B 109.9
C2 C3 H3B 109.9
H3A C3 H3B 108.3
N1 C4 C5 110.1(7)
N1 C4 H4A 109.6
C5 C4 H4A 109.6
N1 C4 H4B 109.6
C5 C4 H4B 109.6
H4A C4 H4B 108.1
N3 C5 C4 108.2(6)
N3 C5 H5A 110.1
C4 C5 H5A 110.1
N3 C5 H5B 110.1
C4 C5 H5B 110.1
H5A C5 H5B 108.4
C7 C6 C11 120.0
C7 C6 N2 117.9(4)
C11 C6 N2 122.1(4)
F1 C7 C6 120.9(3)
F1 C7 C8 119.1(3)
C6 C7 C8 120.0
F2 C8 C9 119.9(4)
F2 C8 C7 120.1(4)
C9 C8 C7 120.0
F3 C9 C8 119.2(5)
F3 C9 C10 120.8(5)
C8 C9 C10 120.0
F4 C10 C11 121.2(4)
F4 C10 C9 118.8(4)
C11 C10 C9 120.0
F5 C11 C10 118.9(4)
F5 C11 C6 121.0(4)
C10 C11 C6 120.0
C13 C12 C17 120.0
C13 C12 N3 119.5(4)
C17 C12 N3 120.5(4)
F10 C13 C12 121.0(5)
F10 C13 C14 119.0(5)
C12 C13 C14 120.0
F9 C14 C15 122.6(7)
F9 C14 C13 117.4(7)
C15 C14 C13 120.0
F8 C15 C14 117.4(7)
F8 C15 C16 122.6(7)
C14 C15 C16 120.0
F7 C16 C17 122.2(7)
F7 C16 C15 117.8(7)
C17 C16 C15 120.0
F6 C17 C16 119.3(5)
F6 C17 C12 120.6(5)
C16 C17 C12 120.0

loop_
_geom_bond_atom_site_label_1
_geom_bond_atom_site_label_2
_geom_bond_distance
Sn1 N2 2.000(5)
Sn1 N3 2.008(5)
Sn1 N1 2.323(5)
Sn1 Cl1 2.3278(17)
Sn1 Cl2 2.3689(15)
N1 C1 1.467(11)
N1 C2 1.474(11)
N1 C4 1.488(10)
N2 C6 1.430(6)
N2 C3 1.448(9)
N3 C12 1.396(6)
N3 C5 1.460(7)
F1 C7 1.303(5)
F2 C8 1.330(6)
F3 C9 1.348(5)
F4 C10 1.319(6)
F5 C11 1.299(6)
F6 C17 1.304(7)
F7 C16 1.298(8)
F8 C15 1.324(6)
F9 C14 1.345(8)
F10 C13 1.302(7)
C1 H1A 0.9600
C1 H1B 0.9600
C1 H1C 0.9600
C2 C3 1.520(6)
C2 H2A 0.9700
C2 H2B 0.9700
C3 H3A 0.9700
C3 H3B 0.9700
C4 C5 1.502(12)
C4 H4A 0.9700
C4 H4B 0.9700
C5 H5A 0.9700
C5 H5B 0.9700
C6 C7 1.3900
C6 C11 1.3900
C7 C8 1.3900
C8 C9 1.3900
C9 C10 1.3900
C10 C11 1.3900
C12 C13 1.3900
C12 C17 1.3900
C13 C14 1.3900
C14 C15 1.3900
C15 C16 1.3900
C16 C17 1.3900
